data_4329388
loop_
_publ_author_name
'David Pugh'
'Peter Marchand'
'Ivan P. Parkin'
'Claire J. Carmalt'

_publ_contact_author 'Claire J. Carmalt'
_publ_contact_author_address
;
Materials Chemistry Centre
University College London
20 Gordon Street
London
WC1H 0AJ
United Kingdom
;
_publ_contact_author_email c.j.carmalt@ucl.ac.uk
_publ_section_title
;
 Group 13 \b-Ketoiminate Compounds: Gallium Hydride Derivatives As
 Molecular Precursors to Thin Films of Ga2O3
;
_journal_name_full 'Inorganic Chemistry'
_journal_page_first 6385
_journal_page_last 6395
_journal_paper_doi 10.1021/ic3006794
_journal_volume 51
_journal_year 2012
_chemical_formula_moiety 'C13 H20 Cl In N2 O2'
_chemical_formula_sum 'C13 H20 Cl In N2 O2'
_chemical_formula_weight 386.58
_chemical_name_systematic
;
 ?
;
_space_group_IT_number 2
_symmetry_cell_setting triclinic
_symmetry_Int_Tables_number 2
_symmetry_space_group_name_Hall '-P 1'
_symmetry_space_group_name_H-M 'P -1'
_atom_sites_solution_hydrogens geom
_atom_sites_solution_primary direct
_atom_sites_solution_secondary difmap
_audit_creation_method SHELXL-97
_cell_angle_alpha 94.3270(10)
_cell_angle_beta 95.4480(10)
_cell_angle_gamma 110.0580(10)
_cell_formula_units_Z 4
_cell_length_a 8.8098(8)
_cell_length_b 12.6328(11)
_cell_length_c 14.7568(13)
_cell_measurement_reflns_used 7280
_cell_measurement_temperature 150(2)
_cell_measurement_theta_max 28.12
_cell_measurement_theta_min 2.34
_cell_volume 1525.5(2)
_computing_cell_refinement 'Bruker SAINT'
_computing_data_collection 'Bruker SMART'
_computing_data_reduction 'Bruker SAINT'
_computing_molecular_graphics 'ORTEP-III (Farrugia, 1997)'
_computing_publication_material 'PLATON (Spek, 2003), WinGX (Farrugia, 1999) and enCIFer (Allen et al., 2004).'
_computing_structure_refinement 'SHELXL-97 (Sheldrick, 1997)'
_computing_structure_solution 'SHELXS-97 (Sheldrick, 1997)'
_diffrn_ambient_temperature 150(2)
_diffrn_measured_fraction_theta_full 0.952
_diffrn_measured_fraction_theta_max 0.952
_diffrn_measurement_device_type 'Bruker SMART APEX diffractometer'
_diffrn_measurement_method '\w rotation with narrow frames'
_diffrn_radiation_monochromator graphite
_diffrn_radiation_source 'fine-focus sealed tube'
_diffrn_radiation_type MoK\a
_diffrn_radiation_wavelength 0.71073
_diffrn_reflns_av_R_equivalents 0.0166
_diffrn_reflns_av_sigmaI/netI 0.0267
_diffrn_reflns_limit_h_max 10
_diffrn_reflns_limit_h_min -10
_diffrn_reflns_limit_k_max 15
_diffrn_reflns_limit_k_min -15
_diffrn_reflns_limit_l_max 17
_diffrn_reflns_limit_l_min -17
_diffrn_reflns_number 10370
_diffrn_reflns_theta_full 25.03
_diffrn_reflns_theta_max 25.03
_diffrn_reflns_theta_min 3.00
_diffrn_standards_decay_% 0
_diffrn_standards_number 0
_exptl_absorpt_coefficient_mu 1.724
_exptl_absorpt_correction_T_max 0.7243
_exptl_absorpt_correction_T_min 0.4794
_exptl_absorpt_correction_type multi-scan
_exptl_absorpt_process_details 'SADABS v2.03'
_exptl_crystal_colour colourless
_exptl_crystal_density_diffrn 1.683
_exptl_crystal_description block
_exptl_crystal_F_000 776
_exptl_crystal_size_max 0.50
_exptl_crystal_size_mid 0.30
_exptl_crystal_size_min 0.20
_refine_diff_density_max 1.016
_refine_diff_density_min -0.758
_refine_diff_density_rms 0.087
_refine_ls_extinction_method none
_refine_ls_goodness_of_fit_ref 1.054
_refine_ls_hydrogen_treatment constr
_refine_ls_matrix_type full
_refine_ls_number_parameters 351
_refine_ls_number_reflns 5135
_refine_ls_number_restraints 0
_refine_ls_restrained_S_all 1.054
_refine_ls_R_factor_all 0.0275
_refine_ls_R_factor_gt 0.0235
_refine_ls_shift/su_max 0.042
_refine_ls_shift/su_mean 0.002
_refine_ls_structure_factor_coef Fsqd
_refine_ls_weighting_details 'calc w=1/[\s^2^(Fo^2^)+(0.0403P)^2^+0.0510P] where P=(Fo^2^+2Fc^2^)/3'
_refine_ls_weighting_scheme calc
_refine_ls_wR_factor_gt 0.0624
_refine_ls_wR_factor_ref 0.0644
_reflns_number_gt 4562
_reflns_number_total 5135
_reflns_threshold_expression I>2\s(I)
_cod_data_source_file ic3006794_si_002_5.cif
_cod_data_source_block Compound_7
_cod_database_code 4329388

loop_
_symmetry_equiv_pos_as_xyz
'x, y, z'
'-x, -y, -z'

loop_
_atom_site_label
_atom_site_type_symbol
_atom_site_fract_x
_atom_site_fract_y
_atom_site_fract_z
_atom_site_U_iso_or_equiv
_atom_site_adp_type
_atom_site_occupancy
_atom_site_symmetry_multiplicity
_atom_site_calc_flag
_atom_site_refinement_flags
C1 C 1.2648(4) 0.8177(3) 0.2992(2) 0.0426(8) Uani 1 1 d .
H1A H 1.1906 0.7557 0.2548 0.064 Uiso 1 1 calc R
H1B H 1.3618 0.8001 0.3193 0.064 Uiso 1 1 calc R
H1C H 1.2971 0.8883 0.2705 0.064 Uiso 1 1 calc R
C2 C 1.1803(3) 0.8317(2) 0.38037(19) 0.0251(6) Uani 1 1 d .
C3 C 1.2661(3) 0.8577(2) 0.4671(2) 0.0259(6) Uani 1 1 d .
H3 H 1.3749 0.8589 0.4718 0.031 Uiso 1 1 calc R
C4 C 1.2098(4) 0.8831(2) 0.5504(2) 0.0242(6) Uani 1 1 d .
C5 C 1.3347(4) 0.9243(3) 0.6345(2) 0.0316(7) Uani 1 1 d .
H5A H 1.3267 0.9931 0.6658 0.047 Uiso 1 1 calc R
H5B H 1.4440 0.9413 0.6165 0.047 Uiso 1 1 calc R
H5C H 1.3146 0.8653 0.6760 0.047 Uiso 1 1 calc R
C6 C 1.0066(4) 0.9067(2) 0.64242(19) 0.0283(7) Uani 1 1 d .
H6A H 1.0640 0.9893 0.6591 0.034 Uiso 1 1 calc R
H6B H 1.0380 0.8672 0.6923 0.034 Uiso 1 1 calc R
C7 C 0.8235(4) 0.8805(2) 0.6329(2) 0.0302(7) Uani 1 1 d .
H7A H 0.7887 0.9006 0.5728 0.036 Uiso 1 1 calc R
H7B H 0.7998 0.9294 0.6811 0.036 Uiso 1 1 calc R
C8 C 0.7212(4) 0.7559(2) 0.6402(2) 0.0306(7) Uani 1 1 d .
H8A H 0.7476 0.7371 0.7022 0.037 Uiso 1 1 calc R
H8B H 0.6041 0.7461 0.6317 0.037 Uiso 1 1 calc R
C9 C 0.6114(4) 0.5262(3) 0.6606(2) 0.0378(8) Uani 1 1 d .
H9A H 0.6880 0.5525 0.7171 0.057 Uiso 1 1 calc R
H9B H 0.5672 0.4431 0.6521 0.057 Uiso 1 1 calc R
H9C H 0.5222 0.5554 0.6646 0.057 Uiso 1 1 calc R
C10 C 0.6992(3) 0.5690(2) 0.58001(19) 0.0252(6) Uani 1 1 d .
C11 C 0.7228(4) 0.4854(2) 0.5179(2) 0.0298(7) Uani 1 1 d .
H11 H 0.6749 0.4092 0.5305 0.036 Uiso 1 1 calc R
C12 C 0.8041(3) 0.4993(2) 0.4430(2) 0.0260(6) Uani 1 1 d .
C13 C 0.8162(4) 0.3987(3) 0.3867(2) 0.0388(8) Uani 1 1 d .
H13A H 0.7517 0.3871 0.3265 0.058 Uiso 1 1 calc R
H13B H 0.7744 0.3309 0.4181 0.058 Uiso 1 1 calc R
H13C H 0.9304 0.4127 0.3788 0.058 Uiso 1 1 calc R
C14 C 0.2863(4) 0.3884(2) 0.8089(2) 0.0315(7) Uani 1 1 d .
H14A H 0.2284 0.4076 0.7563 0.047 Uiso 1 1 calc R
H14B H 0.2104 0.3254 0.8351 0.047 Uiso 1 1 calc R
H14C H 0.3749 0.3659 0.7888 0.047 Uiso 1 1 calc R
C15 C 0.3552(3) 0.4892(2) 0.87966(19) 0.0232(6) Uani 1 1 d .
C16 C 0.2819(3) 0.4932(2) 0.95763(19) 0.0255(6) Uani 1 1 d .
H16 H 0.1980 0.4249 0.9661 0.031 Uiso 1 1 calc R
C17 C 0.3141(3) 0.5849(2) 1.0270(2) 0.0253(6) Uani 1 1 d .
C18 C 0.2009(4) 0.5653(3) 1.0993(2) 0.0417(8) Uani 1 1 d .
H18A H 0.2649 0.5845 1.1602 0.063 Uiso 1 1 calc R
H18B H 0.1296 0.4855 1.0918 0.063 Uiso 1 1 calc R
H18C H 0.1345 0.6134 1.0930 0.063 Uiso 1 1 calc R
C19 C 0.4393(4) 0.7741(3) 1.1021(2) 0.0299(7) Uani 1 1 d .
H19A H 0.4724 0.7532 1.1622 0.036 Uiso 1 1 calc R
H19B H 0.3293 0.7784 1.1031 0.036 Uiso 1 1 calc R
C20 C 0.5578(4) 0.8898(3) 1.0889(2) 0.0346(8) Uani 1 1 d .
H20A H 0.5374 0.9034 1.0245 0.042 Uiso 1 1 calc R
H20B H 0.5348 0.9481 1.1283 0.042 Uiso 1 1 calc R
C21 C 0.7349(4) 0.9054(3) 1.1105(2) 0.0386(8) Uani 1 1 d .
H21A H 0.8005 0.9873 1.1157 0.046 Uiso 1 1 calc R
H21B H 0.7522 0.8786 1.1706 0.046 Uiso 1 1 calc R
C22 C 1.0616(4) 0.9391(3) 1.1293(2) 0.0474(9) Uani 1 1 d .
H22A H 1.0534 1.0145 1.1300 0.071 Uiso 1 1 calc R
H22B H 1.1743 0.9450 1.1241 0.071 Uiso 1 1 calc R
H22C H 1.0295 0.9077 1.1862 0.071 Uiso 1 1 calc R
C23 C 0.9504(4) 0.8621(3) 1.0486(2) 0.0329(7) Uani 1 1 d .
C24 C 1.0283(4) 0.8155(3) 0.9842(2) 0.0363(8) Uani 1 1 d .
H24 H 1.1426 0.8352 0.9992 0.044 Uiso 1 1 calc R
C25 C 0.9612(3) 0.7464(3) 0.9040(2) 0.0287(7) Uani 1 1 d .
C26 C 1.0705(4) 0.7132(3) 0.8434(2) 0.0419(8) Uani 1 1 d .
H26A H 1.1005 0.6522 0.8680 0.063 Uiso 1 1 calc R
H26B H 1.1693 0.7791 0.8416 0.063 Uiso 1 1 calc R
H26C H 1.0126 0.6869 0.7812 0.063 Uiso 1 1 calc R
N1 N 1.0569(3) 0.87042(19) 0.55625(15) 0.0224(5) Uani 1 1 d .
N2 N 0.7515(3) 0.67753(19) 0.57155(15) 0.0235(5) Uani 1 1 d .
N3 N 0.4312(3) 0.6847(2) 1.02969(15) 0.0237(5) Uani 1 1 d .
N4 N 0.7939(3) 0.8439(2) 1.04069(16) 0.0273(6) Uani 1 1 d .
O1 O 1.0289(2) 0.82065(16) 0.35992(12) 0.0238(4) Uani 1 1 d .
O2 O 0.8756(2) 0.59545(16) 0.41046(13) 0.0262(4) Uani 1 1 d .
O3 O 0.4821(2) 0.56762(17) 0.85982(13) 0.0289(5) Uani 1 1 d .
O4 O 0.8080(2) 0.70590(17) 0.87334(14) 0.0299(5) Uani 1 1 d .
Cl1 Cl 0.64840(9) 0.79488(6) 0.37917(5) 0.03019(17) Uani 1 1 d .
Cl2 Cl 0.53156(9) 0.84440(6) 0.83168(5) 0.02903(17) Uani 1 1 d .
In1 In 0.86739(2) 0.752603(15) 0.456052(12) 0.01812(7) Uani 1 1 d .
In2 In 0.61040(2) 0.727285(15) 0.933281(12) 0.02026(7) Uani 1 1 d .

loop_
_atom_site_aniso_label
_atom_site_aniso_U_11
_atom_site_aniso_U_22
_atom_site_aniso_U_33
_atom_site_aniso_U_23
_atom_site_aniso_U_13
_atom_site_aniso_U_12
C1 0.0341(18) 0.071(3) 0.0299(18) 0.0044(17) 0.0056(14) 0.0270(18)
C2 0.0282(16) 0.0250(15) 0.0266(16) 0.0094(12) 0.0088(12) 0.0126(12)
C3 0.0210(14) 0.0274(15) 0.0302(16) 0.0063(13) 0.0034(12) 0.0090(12)
C4 0.0287(15) 0.0162(13) 0.0258(16) 0.0067(11) -0.0008(12) 0.0057(12)
C5 0.0345(17) 0.0255(16) 0.0291(17) 0.0005(13) -0.0062(13) 0.0067(13)
C6 0.0395(18) 0.0226(15) 0.0188(15) -0.0023(12) 0.0037(13) 0.0072(13)
C7 0.0407(18) 0.0280(16) 0.0245(16) -0.0033(12) 0.0086(13) 0.0154(14)
C8 0.0357(17) 0.0326(17) 0.0240(16) -0.0008(13) 0.0133(13) 0.0111(14)
C9 0.0437(19) 0.0340(18) 0.0261(17) 0.0098(14) 0.0081(14) -0.0008(15)
C10 0.0232(15) 0.0289(16) 0.0177(14) 0.0035(12) -0.0009(11) 0.0028(12)
C11 0.0365(17) 0.0183(15) 0.0282(16) 0.0046(12) -0.0008(13) 0.0025(13)
C12 0.0289(16) 0.0206(14) 0.0267(16) -0.0001(12) -0.0037(12) 0.0091(12)
C13 0.054(2) 0.0267(16) 0.0383(19) 0.0007(14) 0.0043(16) 0.0187(15)
C14 0.0374(17) 0.0258(16) 0.0231(16) 0.0018(12) -0.0019(13) 0.0025(13)
C15 0.0243(15) 0.0221(14) 0.0238(15) 0.0038(12) -0.0003(12) 0.0098(12)
C16 0.0262(15) 0.0213(14) 0.0274(16) 0.0072(12) 0.0043(12) 0.0052(12)
C17 0.0260(15) 0.0297(16) 0.0265(16) 0.0101(12) 0.0096(12) 0.0148(13)
C18 0.046(2) 0.0384(19) 0.047(2) 0.0086(16) 0.0267(17) 0.0158(16)
C19 0.0385(18) 0.0364(17) 0.0218(15) 0.0002(13) 0.0098(13) 0.0211(14)
C20 0.058(2) 0.0276(16) 0.0257(17) 0.0006(13) 0.0086(15) 0.0240(16)
C21 0.049(2) 0.0271(17) 0.0296(18) -0.0030(13) 0.0016(15) 0.0033(15)
C22 0.044(2) 0.041(2) 0.040(2) 0.0056(16) -0.0170(16) -0.0014(16)
C23 0.0336(17) 0.0262(16) 0.0309(17) 0.0119(13) -0.0059(14) 0.0012(13)
C24 0.0215(16) 0.0377(18) 0.044(2) 0.0166(16) -0.0046(14) 0.0032(14)
C25 0.0241(15) 0.0284(16) 0.0353(18) 0.0187(13) 0.0059(13) 0.0079(13)
C26 0.0301(17) 0.046(2) 0.059(2) 0.0232(18) 0.0186(16) 0.0180(16)
N1 0.0285(13) 0.0178(12) 0.0192(12) -0.0005(9) 0.0013(10) 0.0069(10)
N2 0.0288(13) 0.0213(12) 0.0183(12) 0.0014(10) 0.0050(10) 0.0058(10)
N3 0.0275(13) 0.0295(13) 0.0196(12) 0.0031(10) 0.0075(10) 0.0157(11)
N4 0.0321(14) 0.0247(13) 0.0192(13) 0.0014(10) -0.0018(10) 0.0041(11)
O1 0.0226(10) 0.0304(11) 0.0202(10) 0.0071(8) 0.0061(8) 0.0100(9)
O2 0.0345(11) 0.0216(10) 0.0252(11) 0.0021(8) 0.0080(9) 0.0124(9)
O3 0.0296(11) 0.0290(11) 0.0211(10) -0.0020(8) 0.0071(8) 0.0016(9)
O4 0.0211(10) 0.0355(12) 0.0336(12) 0.0033(9) 0.0064(9) 0.0103(9)
Cl1 0.0271(4) 0.0294(4) 0.0360(4) 0.0042(3) -0.0014(3) 0.0137(3)
Cl2 0.0303(4) 0.0337(4) 0.0249(4) 0.0066(3) 0.0016(3) 0.0134(3)
In1 0.02131(11) 0.01688(11) 0.01587(11) 0.00159(8) 0.00291(8) 0.00626(8)
In2 0.01975(11) 0.02273(12) 0.01640(11) 0.00034(8) 0.00217(8) 0.00554(8)

loop_
_atom_type_symbol
_atom_type_description
_atom_type_scat_dispersion_real
_atom_type_scat_dispersion_imag
_atom_type_scat_source
C C 0.0033 0.0016 'International Tables Vol C Tables 4.2.6.8 and 6.1.1.4'
H H 0.0000 0.0000 'International Tables Vol C Tables 4.2.6.8 and 6.1.1.4'
N N 0.0061 0.0033 'International Tables Vol C Tables 4.2.6.8 and 6.1.1.4'
O O 0.0106 0.0060 'International Tables Vol C Tables 4.2.6.8 and 6.1.1.4'
Cl Cl 0.1484 0.1585 'International Tables Vol C Tables 4.2.6.8 and 6.1.1.4'
In In -0.7276 1.3100 'International Tables Vol C Tables 4.2.6.8 and 6.1.1.4'

loop_
_geom_angle_atom_site_label_1
_geom_angle_atom_site_label_2
_geom_angle_atom_site_label_3
_geom_angle
C2 C1 H1A 109.5
C2 C1 H1B 109.5
H1A C1 H1B 109.5
C2 C1 H1C 109.5
H1A C1 H1C 109.5
H1B C1 H1C 109.5
O1 C2 C3 125.9(3)
O1 C2 C1 114.3(2)
C3 C2 C1 119.7(3)
C2 C3 C4 127.3(3)
C2 C3 H3 116.4
C4 C3 H3 116.4
N1 C4 C3 123.0(3)
N1 C4 C5 120.2(3)
C3 C4 C5 116.8(3)
C4 C5 H5A 109.5
C4 C5 H5B 109.5
H5A C5 H5B 109.5
C4 C5 H5C 109.5
H5A C5 H5C 109.5
H5B C5 H5C 109.5
N1 C6 C7 111.2(2)
N1 C6 H6A 109.4
C7 C6 H6A 109.4
N1 C6 H6B 109.4
C7 C6 H6B 109.4
H6A C6 H6B 108.0
C6 C7 C8 114.6(2)
C6 C7 H7A 108.6
C8 C7 H7A 108.6
C6 C7 H7B 108.6
C8 C7 H7B 108.6
H7A C7 H7B 107.6
N2 C8 C7 111.9(2)
N2 C8 H8A 109.2
C7 C8 H8A 109.2
N2 C8 H8B 109.2
C7 C8 H8B 109.2
H8A C8 H8B 107.9
C10 C9 H9A 109.5
C10 C9 H9B 109.5
H9A C9 H9B 109.5
C10 C9 H9C 109.5
H9A C9 H9C 109.5
H9B C9 H9C 109.5
N2 C10 C11 123.9(3)
N2 C10 C9 119.9(3)
C11 C10 C9 116.2(3)
C12 C11 C10 129.3(3)
C12 C11 H11 115.4
C10 C11 H11 115.4
O2 C12 C11 126.5(3)
O2 C12 C13 112.7(3)
C11 C12 C13 120.8(3)
C12 C13 H13A 109.5
C12 C13 H13B 109.5
H13A C13 H13B 109.5
C12 C13 H13C 109.5
H13A C13 H13C 109.5
H13B C13 H13C 109.5
C15 C14 H14A 109.5
C15 C14 H14B 109.5
H14A C14 H14B 109.5
C15 C14 H14C 109.5
H14A C14 H14C 109.5
H14B C14 H14C 109.5
O3 C15 C16 125.6(3)
O3 C15 C14 114.4(2)
C16 C15 C14 120.0(3)
C15 C16 C17 129.1(3)
C15 C16 H16 115.5
C17 C16 H16 115.5
N3 C17 C16 124.4(3)
N3 C17 C18 119.5(3)
C16 C17 C18 116.0(3)
C17 C18 H18A 109.5
C17 C18 H18B 109.5
H18A C18 H18B 109.5
C17 C18 H18C 109.5
H18A C18 H18C 109.5
H18B C18 H18C 109.5
N3 C19 C20 112.9(2)
N3 C19 H19A 109.0
C20 C19 H19A 109.0
N3 C19 H19B 109.0
C20 C19 H19B 109.0
H19A C19 H19B 107.8
C21 C20 C19 115.1(3)
C21 C20 H20A 108.5
C19 C20 H20A 108.5
C21 C20 H20B 108.5
C19 C20 H20B 108.5
H20A C20 H20B 107.5
N4 C21 C20 113.3(3)
N4 C21 H21A 108.9
C20 C21 H21A 108.9
N4 C21 H21B 108.9
C20 C21 H21B 108.9
H21A C21 H21B 107.7
C23 C22 H22A 109.5
C23 C22 H22B 109.5
H22A C22 H22B 109.5
C23 C22 H22C 109.5
H22A C22 H22C 109.5
H22B C22 H22C 109.5
N4 C23 C24 124.7(3)
N4 C23 C22 119.8(3)
C24 C23 C22 115.5(3)
C25 C24 C23 129.0(3)
C25 C24 H24 115.5
C23 C24 H24 115.5
O4 C25 C24 125.3(3)
O4 C25 C26 115.1(3)
C24 C25 C26 119.6(3)
C25 C26 H26A 109.5
C25 C26 H26B 109.5
H26A C26 H26B 109.5
C25 C26 H26C 109.5
H26A C26 H26C 109.5
H26B C26 H26C 109.5
C4 N1 C6 121.0(2)
C4 N1 In1 119.44(19)
C6 N1 In1 117.05(17)
C10 N2 C8 119.1(2)
C10 N2 In1 124.73(19)
C8 N2 In1 116.02(18)
C17 N3 C19 117.5(2)
C17 N3 In2 124.71(19)
C19 N3 In2 117.78(18)
C23 N4 C21 117.6(3)
C23 N4 In2 125.3(2)
C21 N4 In2 117.13(19)
C2 O1 In1 117.33(16)
C12 O2 In1 126.29(17)
C15 O3 In2 128.07(18)
C25 O4 In2 128.93(19)
O2 In1 O1 87.01(7)
O2 In1 N1 121.35(8)
O1 In1 N1 84.67(8)
O2 In1 N2 88.47(8)
O1 In1 N2 166.56(8)
N1 In1 N2 86.89(9)
O2 In1 Cl1 114.13(6)
O1 In1 Cl1 93.90(5)
N1 In1 Cl1 124.30(6)
N2 In1 Cl1 99.50(7)
O3 In2 O4 82.71(8)
O3 In2 N3 87.63(8)
O4 In2 N3 151.70(8)
O3 In2 N4 153.78(9)
O4 In2 N4 86.44(9)
N3 In2 N4 90.81(9)
O3 In2 Cl2 99.38(6)
O4 In2 Cl2 101.06(6)
N3 In2 Cl2 106.74(6)
N4 In2 Cl2 106.12(7)

loop_
_geom_bond_atom_site_label_1
_geom_bond_atom_site_label_2
_geom_bond_distance
C1 C2 1.499(4)
C1 H1A 0.9800
C1 H1B 0.9800
C1 H1C 0.9800
C2 O1 1.296(3)
C2 C3 1.378(4)
C3 C4 1.423(4)
C3 H3 0.9500
C4 N1 1.313(4)
C4 C5 1.508(4)
C5 H5A 0.9800
C5 H5B 0.9800
C5 H5C 0.9800
C6 N1 1.477(4)
C6 C7 1.522(4)
C6 H6A 0.9900
C6 H6B 0.9900
C7 C8 1.540(4)
C7 H7A 0.9900
C7 H7B 0.9900
C8 N2 1.470(4)
C8 H8A 0.9900
C8 H8B 0.9900
C9 C10 1.512(4)
C9 H9A 0.9800
C9 H9B 0.9800
C9 H9C 0.9800
C10 N2 1.308(4)
C10 C11 1.429(4)
C11 C12 1.363(4)
C11 H11 0.9500
C12 O2 1.313(3)
C12 C13 1.505(4)
C13 H13A 0.9800
C13 H13B 0.9800
C13 H13C 0.9800
C14 C15 1.494(4)
C14 H14A 0.9800
C14 H14B 0.9800
C14 H14C 0.9800
C15 O3 1.289(3)
C15 C16 1.378(4)
C16 C17 1.418(4)
C16 H16 0.9500
C17 N3 1.322(4)
C17 C18 1.506(4)
C18 H18A 0.9800
C18 H18B 0.9800
C18 H18C 0.9800
C19 N3 1.473(4)
C19 C20 1.516(4)
C19 H19A 0.9900
C19 H19B 0.9900
C20 C21 1.504(5)
C20 H20A 0.9900
C20 H20B 0.9900
C21 N4 1.480(4)
C21 H21A 0.9900
C21 H21B 0.9900
C22 C23 1.508(4)
C22 H22A 0.9800
C22 H22B 0.9800
C22 H22C 0.9800
C23 N4 1.310(4)
C23 C24 1.427(5)
C24 C25 1.368(4)
C24 H24 0.9500
C25 O4 1.289(3)
C25 C26 1.513(4)
C26 H26A 0.9800
C26 H26B 0.9800
C26 H26C 0.9800
N1 In1 2.164(2)
N2 In1 2.181(2)
N3 In2 2.183(2)
N4 In2 2.196(2)
O1 In1 2.1222(18)
O2 In1 2.0749(18)
O3 In2 2.0964(19)
O4 In2 2.1132(19)
Cl1 In1 2.3826(7)
Cl2 In2 2.4002(7)

loop_
_geom_torsion_atom_site_label_1
_geom_torsion_atom_site_label_2
_geom_torsion_atom_site_label_3
_geom_torsion_atom_site_label_4
_geom_torsion
O1 C2 C3 C4 -3.4(5)
C1 C2 C3 C4 174.4(3)
C2 C3 C4 N1 9.1(5)
C2 C3 C4 C5 -171.9(3)
N1 C6 C7 C8 79.1(3)
C6 C7 C8 N2 -57.5(3)
N2 C10 C11 C12 2.4(5)
C9 C10 C11 C12 -176.1(3)
C10 C11 C12 O2 -2.2(5)
C10 C11 C12 C13 179.3(3)
O3 C15 C16 C17 7.8(5)
C14 C15 C16 C17 -171.4(3)
C15 C16 C17 N3 -3.4(5)
C15 C16 C17 C18 174.3(3)
N3 C19 C20 C21 -74.1(3)
C19 C20 C21 N4 73.2(3)
N4 C23 C24 C25 0.8(5)
C22 C23 C24 C25 -178.0(3)
C23 C24 C25 O4 -3.3(5)
C23 C24 C25 C26 176.2(3)
C3 C4 N1 C6 -174.9(3)
C5 C4 N1 C6 6.1(4)
C3 C4 N1 In1 23.6(3)
C5 C4 N1 In1 -155.4(2)
C7 C6 N1 C4 -178.5(2)
C7 C6 N1 In1 -16.6(3)
C11 C10 N2 C8 -179.5(3)
C9 C10 N2 C8 -1.0(4)
C11 C10 N2 In1 5.2(4)
C9 C10 N2 In1 -176.3(2)
C7 C8 N2 C10 166.7(3)
C7 C8 N2 In1 -17.6(3)
C16 C17 N3 C19 174.8(3)
C18 C17 N3 C19 -2.8(4)
C16 C17 N3 In2 -4.1(4)
C18 C17 N3 In2 178.3(2)
C20 C19 N3 C17 -169.9(3)
C20 C19 N3 In2 9.1(3)
C24 C23 N4 C21 -175.8(3)
C22 C23 N4 C21 2.9(4)
C24 C23 N4 In2 5.2(4)
C22 C23 N4 In2 -176.1(2)
C20 C21 N4 C23 172.9(3)
C20 C21 N4 In2 -8.0(3)
C3 C2 O1 In1 -33.8(4)
C1 C2 O1 In1 148.4(2)
C11 C12 O2 In1 -6.1(4)
C13 C12 O2 In1 172.50(19)
C16 C15 O3 In2 -3.4(4)
C14 C15 O3 In2 175.77(19)
C24 C25 O4 In2 -1.0(4)
C26 C25 O4 In2 179.52(18)
C12 O2 In1 O1 176.7(2)
C12 O2 In1 N1 94.8(2)
C12 O2 In1 N2 9.4(2)
C12 O2 In1 Cl1 -90.4(2)
C2 O1 In1 O2 -75.63(19)
C2 O1 In1 N1 46.25(19)
C2 O1 In1 N2 -5.1(4)
C2 O1 In1 Cl1 170.36(18)
C4 N1 In1 O2 41.0(2)
C6 N1 In1 O2 -121.23(19)
C4 N1 In1 O1 -42.2(2)
C6 N1 In1 O1 155.6(2)
C4 N1 In1 N2 127.3(2)
C6 N1 In1 N2 -34.91(19)
C4 N1 In1 Cl1 -133.33(18)
C6 N1 In1 Cl1 64.5(2)
C10 N2 In1 O2 -9.0(2)
C8 N2 In1 O2 175.6(2)
C10 N2 In1 O1 -79.4(4)
C8 N2 In1 O1 105.3(4)
C10 N2 In1 N1 -130.5(2)
C8 N2 In1 N1 54.1(2)
C10 N2 In1 Cl1 105.2(2)
C8 N2 In1 Cl1 -70.2(2)
C15 O3 In2 O4 151.2(2)
C15 O3 In2 N3 -2.1(2)
C15 O3 In2 N4 84.9(3)
C15 O3 In2 Cl2 -108.7(2)
C25 O4 In2 O3 -151.6(2)
C25 O4 In2 N3 -80.6(3)
C25 O4 In2 N4 4.5(2)
C25 O4 In2 Cl2 110.2(2)
C17 N3 In2 O3 5.6(2)
C19 N3 In2 O3 -173.3(2)
C17 N3 In2 O4 -64.2(3)
C19 N3 In2 O4 116.9(2)
C17 N3 In2 N4 -148.2(2)
C19 N3 In2 N4 32.9(2)
C17 N3 In2 Cl2 104.7(2)
C19 N3 In2 Cl2 -74.2(2)
C23 N4 In2 O3 59.1(3)
C21 N4 In2 O3 -119.8(2)
C23 N4 In2 O4 -6.4(2)
C21 N4 In2 O4 174.6(2)
C23 N4 In2 N3 145.4(2)
C21 N4 In2 N3 -33.6(2)
C23 N4 In2 Cl2 -106.9(2)
C21 N4 In2 Cl2 74.1(2)
